data_7226533
loop_
_publ_author_name
'Karmakar, Anirban'
'R\'ubio, Guilherme M. D. M.'
'Guedes da Silva, M. F\'atima C.'
'Ribeiro, Ana'
'Pombeiro, Armando J. L.'

_publ_section_title
;
 ZnII and CdII MOFs based on Amidoisophthalic acid ligand: Synthesis,
 Structure and Catalytic Application in Transesterification
;
_journal_name_full 'RSC Adv.'
_journal_paper_doi 10.1039/C6RA17518J
_journal_year 2016
_chemical_formula_moiety 'C25 H19 N3 O7 Zn'
_chemical_formula_sum 'C25 H19 N3 O7 Zn'
_chemical_formula_weight 538.80
_space_group_crystal_system monoclinic
_space_group_IT_number 15
_space_group_name_Hall '-C 2yc'
_space_group_name_H-M_alt 'C 1 2/c 1'
_symmetry_space_group_name_Hall '-C 2yc'
_symmetry_space_group_name_H-M 'C 1 2/c 1'
_atom_sites_solution_hydrogens mixed
_audit_creation_method SHELXL-2014/7
_audit_update_record
;
2016-08-23 deposited with the CCDC.
2016-09-12 downloaded from the CCDC.
;
_cell_angle_alpha 90
_cell_angle_beta 90.73(3)
_cell_angle_gamma 90
_cell_formula_units_Z 8
_cell_length_a 15.439(11)
_cell_length_b 10.758(7)
_cell_length_c 28.81(2)
_cell_measurement_reflns_used 9841
_cell_measurement_temperature 296(2)
_cell_measurement_theta_max 26.27
_cell_measurement_theta_min 2.40
_cell_volume 4785(6)
_computing_cell_refinement 'Bruker SAINT'
_computing_data_collection 'Bruker APEX2'
_computing_data_reduction 'Bruker SAINT'
_computing_molecular_graphics 'Mercury CSD 3.5.1, 2008'
_computing_publication_material 'WinGX publication routines (Farrugia, 1999)'
_computing_structure_refinement 'SHELXL-2014/7 (Sheldrick, 2014)'
_computing_structure_solution 'SIR97 (Giacovazzo et al, 1999)'
_diffrn_ambient_temperature 296(2)
_diffrn_measured_fraction_theta_full 0.996
_diffrn_measured_fraction_theta_max 0.995
_diffrn_measurement_device_type 'Bruker APEX-II CCD'
_diffrn_measurement_method '\f and \w scans'
_diffrn_radiation_type MoK\a
_diffrn_radiation_wavelength 0.71073
_diffrn_reflns_av_R_equivalents 0.0450
_diffrn_reflns_av_unetI/netI 0.0304
_diffrn_reflns_Laue_measured_fraction_full 0.996
_diffrn_reflns_Laue_measured_fraction_max 0.995
_diffrn_reflns_limit_h_max 18
_diffrn_reflns_limit_h_min -18
_diffrn_reflns_limit_k_max 12
_diffrn_reflns_limit_k_min -12
_diffrn_reflns_limit_l_max 34
_diffrn_reflns_limit_l_min -34
_diffrn_reflns_number 26406
_diffrn_reflns_point_group_measured_fraction_full 0.996
_diffrn_reflns_point_group_measured_fraction_max 0.995
_diffrn_reflns_theta_full 25.242
_diffrn_reflns_theta_max 25.442
_diffrn_reflns_theta_min 2.307
_diffrn_source 'fine-focus sealed tube'
_exptl_absorpt_coefficient_mu 1.078
_exptl_absorpt_correction_T_max 0.8
_exptl_absorpt_correction_T_min 0.7
_exptl_absorpt_correction_type multi-scan
_exptl_absorpt_process_details SADABS
_exptl_crystal_colour colourless
_exptl_crystal_density_diffrn 1.496
_exptl_crystal_description Block
_exptl_crystal_F_000 2208
_exptl_crystal_size_max 0.340
_exptl_crystal_size_mid 0.250
_exptl_crystal_size_min 0.100
_refine_diff_density_max 1.975
_refine_diff_density_min -0.794
_refine_diff_density_rms 0.130
_refine_ls_extinction_method none
_refine_ls_goodness_of_fit_ref 1.045
_refine_ls_hydrogen_treatment mixed
_refine_ls_matrix_type full
_refine_ls_number_parameters 380
_refine_ls_number_reflns 4408
_refine_ls_number_restraints 124
_refine_ls_restrained_S_all 1.061
_refine_ls_R_factor_all 0.1224
_refine_ls_R_factor_gt 0.0956
_refine_ls_shift/su_max 0.001
_refine_ls_shift/su_mean 0.000
_refine_ls_structure_factor_coef Fsqd
_refine_ls_weighting_details 'w=1/[\s^2^(Fo^2^)+(0.1398P)^2^+45.7862P] where P=(Fo^2^+2Fc^2^)/3'
_refine_ls_weighting_scheme calc
_refine_ls_wR_factor_gt 0.2488
_refine_ls_wR_factor_ref 0.2761
_reflns_Friedel_coverage 0.000
_reflns_number_gt 3267
_reflns_number_total 4408
_reflns_threshold_expression 'I > 2\s(I)'
_cod_data_source_file c6ra17518j2.cif
_cod_data_source_block 4
_cod_database_code 7226533
_shelx_shelxl_version_number 2014/7
_shelx_space_group_comment
;
The symmetry employed for this shelxl refinement is uniquely defined
by the following loop, which should always be used as a source of
symmetry information in preference to the above space-group names.
They are only intended as comments.
;
_shelx_estimated_absorpt_t_min 0.711
_shelx_estimated_absorpt_t_max 0.900

loop_
_space_group_symop_operation_xyz
'x, y, z'
'-x, y, -z+1/2'
'x+1/2, y+1/2, z'
'-x+1/2, y+1/2, -z+1/2'
'-x, -y, -z'
'x, -y, z-1/2'
'-x+1/2, -y+1/2, -z'
'x+1/2, -y+1/2, z-1/2'

loop_
_atom_site_label
_atom_site_type_symbol
_atom_site_fract_x
_atom_site_fract_y
_atom_site_fract_z
_atom_site_U_iso_or_equiv
_atom_site_adp_type
_atom_site_occupancy
_atom_site_site_symmetry_order
_atom_site_calc_flag
_atom_site_refinement_flags_posn
_atom_site_refinement_flags_adp
_atom_site_refinement_flags_occupancy
_atom_site_disorder_assembly
_atom_site_disorder_group
C1 C 0.6345(6) 0.4311(10) 0.3272(3) 0.081(3) Uani 1 1 d . . . . .
H1 H 0.6914 0.4566 0.3320 0.097 Uiso 1 1 calc R U . . .
C2 C 0.6024(6) 0.4279(10) 0.2824(3) 0.077(3) Uani 1 1 d . . . . .
H2 H 0.6379 0.4490 0.2578 0.092 Uiso 1 1 calc R U . . .
C3 C 0.5192(5) 0.3941(8) 0.2742(3) 0.0597(18) Uani 1 1 d . . . . .
C4 C 0.4710(6) 0.3592(10) 0.3113(3) 0.082(3) Uani 1 1 d . . . . .
H4 H 0.4138 0.3339 0.3073 0.099 Uiso 1 1 calc R U . . .
C5 C 0.5090(6) 0.3621(11) 0.3552(3) 0.083(3) Uani 1 1 d . . . . .
H5 H 0.4761 0.3359 0.3802 0.100 Uiso 1 1 calc R U . . .
C6 C 0.5028(5) 0.2720(8) 0.4715(3) 0.065(2) Uani 1 1 d . . . . .
H6 H 0.4671 0.3414 0.4692 0.078 Uiso 1 1 calc R U . . .
C7 C 0.4686(5) 0.1661(8) 0.4876(3) 0.064(2) Uani 1 1 d . . . . .
H7 H 0.4110 0.1642 0.4968 0.077 Uiso 1 1 calc R U . . .
C8 C 0.5185(4) 0.0598(7) 0.4907(2) 0.0510(17) Uani 1 1 d . . . . .
C9 C 0.6028(5) 0.0703(8) 0.4772(3) 0.064(2) Uani 1 1 d . . . . .
H9 H 0.6391 0.0013 0.4787 0.077 Uiso 1 1 calc R U . . .
C10 C 0.6339(5) 0.1798(8) 0.4619(3) 0.067(2) Uani 1 1 d . . . . .
H10 H 0.6916 0.1838 0.4531 0.081 Uiso 1 1 calc R U . . .
C11 C 0.5245(5) 0.6367(8) 0.4202(3) 0.0629(19) Uani 1 1 d . U . . .
C12 C 0.5000(5) 0.7598(8) 0.4000(2) 0.0580(19) Uani 1 1 d . . . . .
C13 C 0.5585(5) 0.8279(8) 0.3747(3) 0.065(2) Uani 1 1 d . . . . .
H13 H 0.6131 0.7951 0.3690 0.077 Uiso 1 1 calc R U . . .
C14 C 0.5373(5) 0.9436(8) 0.3577(3) 0.0605(19) Uani 1 1 d . . . . .
C15 C 0.4576(5) 0.9939(8) 0.3673(3) 0.0593(19) Uani 1 1 d . . . . .
H15 H 0.4440 1.0738 0.3572 0.071 Uiso 1 1 calc R U . . .
C16 C 0.3973(4) 0.9256(7) 0.3919(2) 0.0516(17) Uani 1 1 d . . . . .
C17 C 0.4182(4) 0.8068(7) 0.4074(2) 0.0516(17) Uani 1 1 d . . . . .
H17 H 0.3771 0.7591 0.4226 0.062 Uiso 1 1 calc R U . . .
C18 C 0.6737(10) 1.0320(15) 0.3365(5) 0.064(5) Uani 0.519(18) 1 d D . P A 1
C19 C 0.7193(10) 1.1063(13) 0.3017(5) 0.064(5) Uani 0.519(18) 1 d DG U P A 1
C20 C 0.7940(12) 1.1660(17) 0.3174(4) 0.080(6) Uani 0.519(18) 1 d G U P A 1
H20 H 0.8115 1.1584 0.3483 0.096 Uiso 0.519(18) 1 calc R U P A 1
C21 C 0.8424(11) 1.237(2) 0.2869(6) 0.107(9) Uani 0.519(18) 1 d G U P A 1
H21 H 0.8924 1.2770 0.2974 0.128 Uiso 0.519(18) 1 calc R U P A 1
C22 C 0.8162(12) 1.248(2) 0.2408(6) 0.089(10) Uani 0.519(18) 1 d G U P A 1
H22 H 0.8487 1.2959 0.2204 0.107 Uiso 0.519(18) 1 calc R U P A 1
C23 C 0.7416(11) 1.1887(19) 0.2251(5) 0.077(6) Uani 0.519(18) 1 d G U P A 1
H23 H 0.7240 1.1962 0.1942 0.093 Uiso 0.519(18) 1 calc R U P A 1
C24 C 0.6931(8) 1.1176(14) 0.2556(6) 0.068(6) Uani 0.519(18) 1 d G U P A 1
H24 H 0.6432 1.0776 0.2451 0.082 Uiso 0.519(18) 1 calc R U P A 1
N1 N 0.5883(4) 0.3996(7) 0.3635(2) 0.0644(17) Uani 1 1 d . . . . .
N2 N 0.5854(4) 0.2835(6) 0.45860(19) 0.0540(15) Uani 1 1 d . . . . .
N3 N 0.5983(6) 1.0124(9) 0.3313(3) 0.086(2) Uani 1 1 d . . . . .
C25 C 0.8103(5) 0.4793(7) 0.4044(3) 0.0577(18) Uani 1 1 d . U . . .
O1 O 0.6662(5) 0.4843(7) 0.5084(2) 0.079(2) Uani 1 1 d . . . . .
O6 O 0.7575(3) 0.4061(5) 0.42009(18) 0.0602(13) Uani 1 1 d . U . . .
O3 O 0.6050(4) 0.6159(6) 0.4226(2) 0.0807(17) Uani 1 1 d . U . . .
O4 O 0.4703(5) 0.5647(6) 0.4330(2) 0.0836(18) Uani 1 1 d . U . . .
O5 O 0.7117(9) 0.9867(14) 0.3696(5) 0.091(4) Uani 0.5 1 d D U P . .
O7 O 0.7994(5) 0.5918(7) 0.3965(3) 0.098(2) Uani 1 1 d . U . . .
Zn1 Zn 0.63857(5) 0.44552(8) 0.43449(3) 0.0566(4) Uani 1 1 d . . . . .
O5B O 0.5345(8) 1.0551(14) 0.2683(5) 0.088(4) Uani 0.5 1 d D . P B -1
C18B C 0.6010(11) 1.0579(18) 0.2918(6) 0.065(5) Uani 0.481(18) 1 d . . P A 2
O1S O 0.7399(8) 0.6934(12) 0.5542(4) 0.169(4) Uani 1 1 d . U . . .
C19B C 0.6810(10) 1.1216(17) 0.2743(7) 0.067(6) Uani 0.481(18) 1 d DG U P A 2
C24B C 0.6909(10) 1.1329(18) 0.2266(6) 0.076(6) Uani 0.481(18) 1 d G U P A 2
H24B H 0.6497 1.0991 0.2064 0.091 Uiso 0.481(18) 1 calc R U P A 2
C23B C 0.7624(13) 1.195(2) 0.2090(5) 0.082(7) Uani 0.481(18) 1 d G U P A 2
H23B H 0.7690 1.2022 0.1771 0.099 Uiso 0.481(18) 1 calc R U P A 2
C22B C 0.8240(12) 1.245(3) 0.2391(7) 0.101(12) Uani 0.481(18) 1 d G U P A 2
H22B H 0.8719 1.2865 0.2274 0.121 Uiso 0.481(18) 1 calc R U P A 2
C21B C 0.8141(12) 1.234(3) 0.2868(7) 0.104(9) Uani 0.481(18) 1 d G U P A 2
H21B H 0.8554 1.2677 0.3070 0.125 Uiso 0.481(18) 1 calc R U P A 2
C20B C 0.7426(14) 1.1721(19) 0.3044(5) 0.083(7) Uani 0.481(18) 1 d G U P A 2
H20B H 0.7360 1.1646 0.3363 0.100 Uiso 0.481(18) 1 calc R U P A 2
H1B H 0.646(9) 0.452(13) 0.530(5) 0.125 Uiso 1 1 d . U . C 2
H1C H 0.679(10) 0.543(13) 0.508(6) 0.125 Uiso 1 1 d . U . D 2
H3N H 0.5764 1.0472 0.3062 0.125 Uiso 0.5 1 d . U P E 2
H3B H 0.6449 1.0283 0.3466 0.125 Uiso 0.5 1 d . U P F -1

loop_
_atom_site_aniso_label
_atom_site_aniso_U_11
_atom_site_aniso_U_22
_atom_site_aniso_U_33
_atom_site_aniso_U_23
_atom_site_aniso_U_13
_atom_site_aniso_U_12
C1 0.058(5) 0.122(8) 0.062(5) 0.001(5) -0.007(4) -0.001(5)
C2 0.059(5) 0.123(8) 0.047(4) 0.000(5) -0.001(4) -0.009(5)
C3 0.060(5) 0.069(5) 0.050(4) -0.001(4) -0.004(3) 0.000(4)
C4 0.071(6) 0.122(8) 0.053(5) 0.007(5) -0.009(4) -0.028(6)
C5 0.069(6) 0.130(9) 0.051(5) 0.012(5) 0.004(4) -0.015(6)
C6 0.053(4) 0.079(5) 0.063(5) 0.020(4) 0.005(4) 0.032(4)
C7 0.047(4) 0.085(6) 0.060(4) 0.017(4) 0.009(3) 0.036(4)
C8 0.049(4) 0.073(5) 0.031(3) -0.001(3) -0.002(3) 0.030(3)
C9 0.053(4) 0.069(5) 0.070(5) 0.008(4) 0.010(4) 0.036(4)
C10 0.052(4) 0.081(6) 0.070(5) 0.003(4) 0.012(4) 0.032(4)
C11 0.062(2) 0.064(2) 0.063(2) 0.0001(10) 0.0016(10) 0.0027(10)
C12 0.058(4) 0.076(5) 0.040(4) 0.006(3) 0.009(3) 0.032(4)
C13 0.049(4) 0.091(6) 0.054(4) 0.005(4) 0.015(3) 0.030(4)
C14 0.055(4) 0.081(5) 0.046(4) 0.004(4) 0.004(3) 0.011(4)
C15 0.064(5) 0.064(4) 0.050(4) 0.008(4) -0.006(3) 0.015(4)
C16 0.046(4) 0.071(5) 0.038(3) 0.002(3) -0.005(3) 0.020(3)
C17 0.049(4) 0.064(4) 0.042(3) 0.006(3) 0.006(3) 0.024(3)
C18 0.053(10) 0.078(11) 0.060(10) 0.006(8) 0.006(7) 0.005(8)
C19 0.059(11) 0.071(11) 0.062(11) -0.004(9) 0.009(9) 0.004(9)
C20 0.078(13) 0.096(13) 0.067(11) -0.011(10) 0.000(10) -0.012(11)
C21 0.100(15) 0.132(19) 0.090(17) -0.010(15) 0.033(12) -0.036(14)
C22 0.081(15) 0.10(2) 0.09(2) -0.006(17) 0.034(15) -0.041(15)
C23 0.076(14) 0.092(14) 0.064(12) 0.008(11) 0.019(11) 0.006(12)
C24 0.057(10) 0.075(11) 0.073(17) 0.011(11) 0.017(11) 0.007(8)
N1 0.053(4) 0.094(5) 0.046(3) 0.003(3) -0.002(3) 0.004(3)
N2 0.046(3) 0.071(4) 0.045(3) 0.003(3) 0.001(2) 0.027(3)
N3 0.090(6) 0.103(6) 0.066(5) 0.010(4) 0.025(4) -0.006(5)
C25 0.057(2) 0.057(2) 0.058(2) -0.0001(10) -0.0006(10) 0.0028(10)
O1 0.069(4) 0.108(6) 0.060(4) -0.014(4) -0.005(3) 0.021(4)
O6 0.0580(15) 0.0614(15) 0.0611(15) 0.0005(10) 0.0010(10) 0.0048(10)
O3 0.0802(19) 0.0809(19) 0.0809(19) -0.0001(10) 0.0001(10) 0.0053(10)
O4 0.086(2) 0.081(2) 0.084(2) 0.0053(18) 0.0087(18) 0.0152(18)
O5 0.093(5) 0.092(5) 0.088(5) 0.005(4) 0.004(4) -0.005(4)
O7 0.095(3) 0.093(3) 0.105(3) 0.0012(19) 0.0003(19) 0.0076(19)
Zn1 0.0415(5) 0.0676(6) 0.0607(6) -0.0008(4) 0.0000(4) 0.0286(4)
O5B 0.066(8) 0.124(12) 0.073(8) 0.006(7) 0.003(6) 0.009(7)
C18B 0.043(9) 0.098(14) 0.054(10) -0.005(9) 0.003(7) 0.000(8)
O1S 0.164(5) 0.171(5) 0.173(5) -0.016(4) -0.016(4) 0.004(4)
C19B 0.068(13) 0.079(12) 0.054(13) -0.005(10) 0.004(11) 0.003(10)
C24B 0.078(13) 0.084(13) 0.067(12) -0.004(11) 0.001(11) -0.010(10)
C23B 0.078(14) 0.100(15) 0.069(13) 0.008(13) 0.017(11) -0.028(12)
C22B 0.11(2) 0.11(2) 0.09(2) 0.00(2) 0.010(18) -0.01(2)
C21B 0.099(17) 0.12(2) 0.088(18) -0.027(17) 0.000(13) -0.019(15)
C20B 0.083(15) 0.114(18) 0.052(11) -0.019(12) 0.005(11) -0.001(15)

loop_
_atom_type_symbol
_atom_type_description
_atom_type_scat_dispersion_real
_atom_type_scat_dispersion_imag
_atom_type_scat_source
C C 0.0033 0.0016 'International Tables Vol C Tables 4.2.6.8 and 6.1.1.4'
H H 0.0000 0.0000 'International Tables Vol C Tables 4.2.6.8 and 6.1.1.4'
N N 0.0061 0.0033 'International Tables Vol C Tables 4.2.6.8 and 6.1.1.4'
O O 0.0106 0.0060 'International Tables Vol C Tables 4.2.6.8 and 6.1.1.4'
Zn Zn 0.2839 1.4301 'International Tables Vol C Tables 4.2.6.8 and 6.1.1.4'

loop_
_geom_angle_atom_site_label_1
_geom_angle_atom_site_label_2
_geom_angle_atom_site_label_3
_geom_angle
_geom_angle_site_symmetry_3
N1 C1 C2 123.0(9) .
N1 C1 H1 118.5 .
C2 C1 H1 118.5 .
C3 C2 C1 120.1(8) .
C3 C2 H2 120.0 .
C1 C2 H2 120.0 .
C2 C3 C4 117.6(7) .
C2 C3 C3 121.6(9) 2_655
C4 C3 C3 120.8(9) 2_655
C3 C4 C5 118.7(8) .
C3 C4 H4 120.7 .
C5 C4 H4 120.7 .
N1 C5 C4 123.8(8) .
N1 C5 H5 118.1 .
C4 C5 H5 118.1 .
C7 C6 N2 123.8(7) .
C7 C6 H6 118.1 .
N2 C6 H6 118.1 .
C6 C7 C8 120.2(7) .
C6 C7 H7 119.9 .
C8 C7 H7 119.9 .
C9 C8 C7 116.5(7) .
C9 C8 C8 122.5(7) 5_656
C7 C8 C8 121.0(8) 5_656
C10 C9 C8 120.6(7) .
C10 C9 H9 119.7 .
C8 C9 H9 119.7 .
N2 C10 C9 123.1(7) .
N2 C10 H10 118.4 .
C9 C10 H10 118.4 .
O4 C11 O3 123.8(8) .
O4 C11 C12 121.1(8) .
O3 C11 C12 115.1(8) .
C17 C12 C13 119.6(7) .
C17 C12 C11 119.6(7) .
C13 C12 C11 120.8(7) .
C14 C13 C12 120.9(7) .
C14 C13 H13 119.5 .
C12 C13 H13 119.5 .
C15 C14 C13 119.7(8) .
C15 C14 N3 120.0(8) .
C13 C14 N3 120.3(7) .
C14 C15 C16 120.1(7) .
C14 C15 H15 120.0 .
C16 C15 H15 120.0 .
C15 C16 C17 119.8(6) .
C15 C16 C25 121.5(7) 3_455
C17 C16 C25 118.6(7) 3_455
C12 C17 C16 119.8(7) .
C12 C17 H17 120.1 .
C16 C17 H17 120.1 .
N3 C18 O5 119.4(14) .
N3 C18 C19 119.1(13) .
O5 C18 C19 121.5(15) .
C20 C19 C24 120.0 .
C20 C19 C18 115.6(13) .
C24 C19 C18 124.4(13) .
C19 C20 C21 120.0 .
C19 C20 H20 120.0 .
C21 C20 H20 120.0 .
C20 C21 C22 120.0 .
C20 C21 H21 120.0 .
C22 C21 H21 120.0 .
C23 C22 C21 120.0 .
C23 C22 H22 120.0 .
C21 C22 H22 120.0 .
C22 C23 C24 120.0 .
C22 C23 H23 120.0 .
C24 C23 H23 120.0 .
C23 C24 C19 120.0 .
C23 C24 H24 120.0 .
C19 C24 H24 120.0 .
C5 N1 C1 116.7(7) .
C5 N1 Zn1 123.3(5) .
C1 N1 Zn1 119.0(6) .
C6 N2 C10 115.8(7) .
C6 N2 Zn1 124.0(5) .
C10 N2 Zn1 120.2(5) .
C18 N3 C14 132.4(10) .
C18B N3 C14 136.5(12) .
C14 N3 H3N 114.2(9) .
C14 N3 H3B 112.6(8) .
O6 C25 O7 127.3(8) .
O6 C25 C16 116.1(7) 3_545
O7 C25 C16 116.6(8) 3_545
Zn1 O1 H1B 128(10) .
Zn1 O1 H1C 102(10) .
H1B O1 H1C 124(10) .
C25 O6 Zn1 125.2(5) .
C11 O3 Zn1 116.0(6) .
O3 Zn1 O6 115.0(3) .
O3 Zn1 N2 139.3(2) .
O6 Zn1 N2 105.7(2) .
O3 Zn1 O1 92.2(3) .
O6 Zn1 O1 94.4(2) .
N2 Zn1 O1 84.7(3) .
O3 Zn1 N1 87.7(3) .
O6 Zn1 N1 94.3(2) .
N2 Zn1 N1 89.2(3) .
O1 Zn1 N1 170.5(3) .
N3 C18B C19B 121.6(16) .
C19B C18B H3N 152(2) .
C24B C19B C20B 120.0 .
C24B C19B C18B 118.1(15) .
C20B C19B C18B 121.8(15) .
C23B C24B C19B 120.0 .
C23B C24B H24B 120.0 .
C19B C24B H24B 120.0 .
C24B C23B C22B 120.0 .
C24B C23B H23B 120.0 .
C22B C23B H23B 120.0 .
C23B C22B C21B 120.0 .
C23B C22B H22B 120.0 .
C21B C22B H22B 120.0 .
C20B C21B C22B 120.0 .
C20B C21B H21B 120.0 .
C22B C21B H21B 120.0 .
C21B C20B C19B 120.0 .
C21B C20B H20B 120.0 .
C19B C20B H20B 120.0 .

loop_
_geom_bond_atom_site_label_1
_geom_bond_atom_site_label_2
_geom_bond_distance
_geom_bond_site_symmetry_2
C1 N1 1.318(11) .
C1 C2 1.376(12) .
C1 H1 0.9300 .
C2 C3 1.352(12) .
C2 H2 0.9300 .
C3 C4 1.363(11) .
C3 C3 1.509(15) 2_655
C4 C5 1.388(12) .
C4 H4 0.9300 .
C5 N1 1.308(11) .
C5 H5 0.9300 .
C6 C7 1.342(12) .
C6 N2 1.339(10) .
C6 H6 0.9300 .
C7 C8 1.381(9) .
C7 H7 0.9300 .
C8 C9 1.368(11) .
C8 C8 1.508(15) 5_656
C9 C10 1.349(12) .
C9 H9 0.9300 .
C10 N2 1.346(9) .
C10 H10 0.9300 .
C11 O4 1.203(10) .
C11 O3 1.264(10) .
C11 C12 1.493(11) .
C12 C17 1.380(9) .
C12 C13 1.380(11) .
C13 C14 1.375(11) .
C13 H13 0.9300 .
C14 C15 1.376(11) .
C14 N3 1.426(11) .
C15 C16 1.389(11) .
C15 H15 0.9300 .
C16 C17 1.390(10) .
C16 C25 1.510(10) 3_455
C17 H17 0.9300 .
C18 N3 1.190(16) .
C18 O5 1.214(14) .
C18 C19 1.469(14) .
C19 C20 1.3900 .
C19 C24 1.3900 .
C20 C21 1.3900 .
C20 H20 0.9300 .
C21 C22 1.3900 .
C21 H21 0.9300 .
C22 C23 1.3900 .
C22 H22 0.9300 .
C23 C24 1.3900 .
C23 H23 0.9300 .
C24 H24 0.9300 .
N1 Zn1 2.234(6) .
N2 Zn1 2.051(7) .
N3 C18B 1.240(19) .
N3 H3N 0.878(9) .
N3 H3B 0.856(10) .
C25 O6 1.224(9) .
C25 O7 1.242(11) .
C25 C16 1.510(10) 3_545
O1 Zn1 2.206(7) .
O1 H1B 0.79(13) .
O1 H1C 0.66(14) .
O6 Zn1 1.936(5) .
O3 Zn1 1.934(7) .
O5 H3B 1.298(14) .
C18B C19B 1.51(2) .
C18B H3N 0.578(17) .
C19B C24B 1.3900 .
C19B C20B 1.3900 .
C24B C23B 1.3900 .
C24B H24B 0.9300 .
C23B C22B 1.3900 .
C23B H23B 0.9300 .
C22B C21B 1.3900 .
C22B H22B 0.9300 .
C21B C20B 1.3900 .
C21B H21B 0.9300 .
C20B H20B 0.9300 .

loop_
_geom_torsion_atom_site_label_1
_geom_torsion_atom_site_label_2
_geom_torsion_atom_site_label_3
_geom_torsion_atom_site_label_4
_geom_torsion
_geom_torsion_site_symmetry_1
_geom_torsion_site_symmetry_4
N1 C1 C2 C3 1.6(17) . .
C1 C2 C3 C4 -2.6(15) . .
C1 C2 C3 C3 177.7(8) . 2_655
C2 C3 C4 C5 1.0(15) . .
C3 C3 C4 C5 -179.3(8) 2_655 .
C3 C4 C5 N1 1.8(18) . .
N2 C6 C7 C8 -1.5(13) . .
C6 C7 C8 C9 1.0(11) . .
C6 C7 C8 C8 179.1(8) . 5_656
C7 C8 C9 C10 -0.2(12) . .
C8 C8 C9 C10 -178.3(8) 5_656 .
C8 C9 C10 N2 -0.2(13) . .
O4 C11 C12 C17 18.0(12) . .
O3 C11 C12 C17 -161.8(8) . .
O4 C11 C12 C13 -163.1(8) . .
O3 C11 C12 C13 17.1(11) . .
C17 C12 C13 C14 1.7(12) . .
C11 C12 C13 C14 -177.2(7) . .
C12 C13 C14 C15 1.9(12) . .
C12 C13 C14 N3 -179.4(8) . .
C13 C14 C15 C16 -3.2(12) . .
N3 C14 C15 C16 178.2(8) . .
C14 C15 C16 C17 0.7(11) . .
C14 C15 C16 C25 178.0(7) . 3_455
C13 C12 C17 C16 -4.2(11) . .
C11 C12 C17 C16 174.7(7) . .
C15 C16 C17 C12 3.0(11) . .
C25 C16 C17 C12 -174.4(7) 3_455 .
N3 C18 C19 C20 155.7(14) . .
O5 C18 C19 C20 -27(2) . .
N3 C18 C19 C24 -25(2) . .
O5 C18 C19 C24 152.1(16) . .
C24 C19 C20 C21 0.0 . .
C18 C19 C20 C21 179.1(15) . .
C19 C20 C21 C22 0.0 . .
C20 C21 C22 C23 0.0 . .
C21 C22 C23 C24 0.0 . .
C22 C23 C24 C19 0.0 . .
C20 C19 C24 C23 0.0 . .
C18 C19 C24 C23 -179.0(17) . .
C4 C5 N1 C1 -2.8(16) . .
C4 C5 N1 Zn1 165.4(9) . .
C2 C1 N1 C5 1.1(16) . .
C2 C1 N1 Zn1 -167.6(8) . .
C7 C6 N2 C10 1.2(12) . .
C7 C6 N2 Zn1 -179.4(6) . .
C9 C10 N2 C6 -0.3(12) . .
C9 C10 N2 Zn1 -179.7(6) . .
O5 C18 N3 C14 1(3) . .
C19 C18 N3 C14 178.7(11) . .
C15 C14 N3 C18 133.9(15) . .
C13 C14 N3 C18 -44.7(18) . .
C15 C14 N3 C18B -60.3(19) . .
C13 C14 N3 C18B 121.1(17) . .
O7 C25 O6 Zn1 3.1(12) . .
C16 C25 O6 Zn1 -175.0(4) 3_545 .
O4 C11 O3 Zn1 14.3(11) . .
C12 C11 O3 Zn1 -165.9(5) . .
C14 N3 C18B C19B -176.9(13) . .
N3 C18B C19B C24B 158.8(15) . .
N3 C18B C19B C20B -23(2) . .
C20B C19B C24B C23B 0.0 . .
C18B C19B C24B C23B 178(2) . .
C19B C24B C23B C22B 0.0 . .
C24B C23B C22B C21B 0.0 . .
C23B C22B C21B C20B 0.0 . .
C22B C21B C20B C19B 0.0 . .
C24B C19B C20B C21B 0.0 . .
C18B C19B C20B C21B -178(2) . .
